data_1574061
loop_
_publ_author_name
'Platt, Ffion M.'
'Wang, Yihong'
'Cordes, David B.'
'McKay, Aidan P.'
'Slawin, Alexandra M. Z.'
'Panchal, Heena'
'Smith, Andrew D.'

_publ_section_title
;
 Isothiourea-catalysed enantioselective synthesis of
 phosphonate-functionalised \b-lactones
;
_journal_issue 16
_journal_name_full 'Chemical Science'
_journal_page_first 6828
_journal_page_last 6836
_journal_paper_doi 10.1039/D5SC00322A
_journal_volume 16
_journal_year 2025
_chemical_absolute_configuration rmad
_chemical_formula_moiety 'C16 H17 O5 P'
_chemical_formula_sum 'C16 H17 O5 P'
_chemical_formula_weight 320.26
_chemical_name_systematic
;
dimethyl ((2R,3R)-3-methyl-2-naphthalen-2-yl-4-oxooxetan-2-yl)phosphonate
;
_space_group_crystal_system orthorhombic
_space_group_IT_number 19
_space_group_name_Hall 'P 2ac 2ab'
_space_group_name_H-M_alt 'P 21 21 21'
_atom_sites_solution_hydrogens geom
_atom_sites_solution_primary dual
_audit_creation_date 2024-07-12
_audit_creation_method
;
Olex2 1.5
(compiled 2024.02.16 svn.r378c4104 for OlexSys, GUI svn.r6928)
;
_audit_update_record
;
2025-01-14 deposited with the CCDC.	2025-03-06 downloaded from the CCDC.
;
_cell_angle_alpha 90
_cell_angle_beta 90
_cell_angle_gamma 90
_cell_formula_units_Z 4
_cell_length_a 6.2790(2)
_cell_length_b 8.1645(3)
_cell_length_c 30.2310(10)
_cell_measurement_reflns_used 11547
_cell_measurement_temperature 173
_cell_measurement_theta_max 67.8940
_cell_measurement_theta_min 5.7940
_cell_volume 1549.79(9)
_computing_cell_refinement 'CrysAlisPro 1.171.40.14a (Rigaku OD, 2018)'
_computing_data_collection 'CrystalClear-SM Expert 2.1 b45 (Rigaku OD, 2015)'
_computing_data_reduction 'CrysAlisPro 1.171.40.14a (Rigaku OD, 2018)'
_computing_molecular_graphics 'Olex2 1.5 (Dolomanov et al., 2009)'
_computing_publication_material 'Olex2 1.5 (Dolomanov et al., 2009)'
_computing_structure_refinement 'SHELXL 2019/3 (Sheldrick, 2015)'
_computing_structure_solution 'SHELXT 2018/2 (Sheldrick, 2018)'
_diffrn_ambient_temperature 173
_diffrn_detector 'hybrid photon counting detector'
_diffrn_detector_type 'Dectris PILATUS P100K'
_diffrn_measured_fraction_theta_full 0.999
_diffrn_measured_fraction_theta_max 0.996
_diffrn_measurement_details
;
List of Runs (angles in degrees, time in seconds):

  # Type    Start    End  Width  t~exp~   \w     \q     \k     \f   Frames
#--------------------------------------------------------------------------
  1  \f      0.00 200.00   0.50    1.00   0.00 -30.00   0.00    --   400
  2  \w    -72.00   1.00   0.50    1.00    --  -30.00 -72.00 -90.00  146
  3  \w   -111.00 -69.00   0.50    1.00    --  -30.00 180.00 -45.00   84
  4  \f      0.00 200.00   0.50    1.00   0.00 -67.00   0.00    --   400
  5  \w    -83.00 -11.00   0.50    1.00    --  -67.00  72.00  90.00  144
  6  \w   -133.00 -93.00   0.50    1.00    --  -67.00 180.00   0.00   80
  7  \w    -83.00 -10.00   0.50    1.00    --  -67.00  72.00 -90.00  146
  8  \w   -126.00 -86.00   0.50    1.00    --  -67.00 180.00-180.00   80
  9  \f      0.00 200.00   0.50    1.00 -25.00-110.00   0.00    --   400
 10  \w   -126.00 -20.00   0.50    1.00    -- -110.00  72.00-135.00  212
 11  \w   -126.00 -20.00   0.50    1.00    -- -110.00  72.00  45.00  212
 12  \w   -115.00 -20.00   0.50    1.00    -- -110.00  72.00 -45.00  190
 13  \w   -113.00 -23.00   0.50    1.00    -- -110.00  72.00 135.00  180
 14  \w   -141.00 -46.00   0.50    1.00    -- -110.00 180.00 -90.00  190
 15  \w   -141.00 -46.00   0.50    1.00    -- -110.00 180.00-180.00  190
 16  \w   -141.00 -59.00   0.50    1.00    -- -110.00 180.00  90.00  164
 17  \w   -141.00 -55.00   0.50    1.00    -- -110.00 180.00   0.00  172
 18  \w   -141.00 -59.00   0.50    1.00    -- -110.00 180.00  45.00  164
 19  \w   -141.00 -78.00   0.50    1.00    -- -110.00 180.00 -45.00  126
 20  \w   -140.00 -77.00   0.50    1.00    -- -110.00 180.00-135.00  126
 21  \w   -140.00 -56.00   0.50    1.00    -- -110.00 180.00 135.00  168
;
_diffrn_measurement_device 'AFC12: Kappa 4 circle'
_diffrn_measurement_device_type 'Rigaku XtaLAB P100K'
_diffrn_measurement_method 'shutterless scans'
_diffrn_measurement_specimen_support Loop
_diffrn_orient_matrix_type 'CrysAlisPro convention (1999,Acta A55,543-557)'
_diffrn_orient_matrix_UB_11 0.2352868000
_diffrn_orient_matrix_UB_12 -0.0399899000
_diffrn_orient_matrix_UB_13 -0.0096502000
_diffrn_orient_matrix_UB_21 0.0394612000
_diffrn_orient_matrix_UB_22 0.1800077000
_diffrn_orient_matrix_UB_23 -0.0128342000
_diffrn_orient_matrix_UB_31 0.0575195000
_diffrn_orient_matrix_UB_32 0.0399688000
_diffrn_orient_matrix_UB_33 0.0483540000
_diffrn_radiation_monochromator 'Rigaku Osmic Confocal Optical System'
_diffrn_radiation_probe x-ray
_diffrn_radiation_type 'Cu K\a'
_diffrn_radiation_wavelength 1.54184
_diffrn_reflns_av_R_equivalents 0.0915
_diffrn_reflns_av_unetI/netI 0.0501
_diffrn_reflns_Laue_measured_fraction_full 0.999
_diffrn_reflns_Laue_measured_fraction_max 0.996
_diffrn_reflns_limit_h_max 7
_diffrn_reflns_limit_h_min -7
_diffrn_reflns_limit_k_max 9
_diffrn_reflns_limit_k_min -9
_diffrn_reflns_limit_l_max 36
_diffrn_reflns_limit_l_min -23
_diffrn_reflns_number 16081
_diffrn_reflns_point_group_measured_fraction_full 0.998
_diffrn_reflns_point_group_measured_fraction_max 0.992
_diffrn_reflns_theta_full 67.684
_diffrn_reflns_theta_max 68.319
_diffrn_reflns_theta_min 2.923
_diffrn_source 'Rotating Anode'
_diffrn_source_type 'Rigaku MM-007HF'
_exptl_absorpt_coefficient_mu 1.768
_exptl_absorpt_correction_T_max 1.00000
_exptl_absorpt_correction_T_min 0.51891
_exptl_absorpt_correction_type multi-scan
_exptl_absorpt_process_details
;
CrysAlisPro 1.171.40.14a (Rigaku Oxford Diffraction, 2018)
Empirical absorption correction using spherical harmonics,
 implemented in SCALE3 ABSPACK scaling algorithm.
;
_exptl_crystal_colour colourless
_exptl_crystal_colour_primary colourless
_exptl_crystal_density_diffrn 1.373
_exptl_crystal_description rod
_exptl_crystal_F_000 672
_exptl_crystal_recrystallization_method 'Re-crystallisation from solvent: Dichloromethane/hexane'
_exptl_crystal_size_max 0.36
_exptl_crystal_size_mid 0.05
_exptl_crystal_size_min 0.03
_refine_diff_density_max 0.393
_refine_diff_density_min -0.469
_refine_diff_density_rms 0.079
_refine_ls_abs_structure_details
;
 Flack x determined using 997 quotients [(I+)-(I-)]/[(I+)+(I-)]
 (Parsons, Flack and Wagner, Acta Cryst. B69 (2013) 249-259).
;
_refine_ls_abs_structure_Flack -0.03(3)
_refine_ls_extinction_method none
_refine_ls_goodness_of_fit_ref 1.010
_refine_ls_hydrogen_treatment constr
_refine_ls_matrix_type full
_refine_ls_number_parameters 202
_refine_ls_number_reflns 2816
_refine_ls_number_restraints 0
_refine_ls_restrained_S_all 1.010
_refine_ls_R_factor_all 0.0473
_refine_ls_R_factor_gt 0.0446
_refine_ls_shift/su_max 0.001
_refine_ls_shift/su_mean 0.000
_refine_ls_structure_factor_coef Fsqd
_refine_ls_weighting_details 'w=1/[\s^2^(Fo^2^)+(0.0895P)^2^] where P=(Fo^2^+2Fc^2^)/3'
_refine_ls_weighting_scheme calc
_refine_ls_wR_factor_gt 0.1114
_refine_ls_wR_factor_ref 0.1135
_reflns_Friedel_coverage 0.680
_reflns_Friedel_fraction_full 0.996
_reflns_Friedel_fraction_max 0.987
_reflns_number_gt 2601
_reflns_number_total 2816
_reflns_threshold_expression 'I > 2\s(I)'
_cod_data_source_file d5sc00322a2.cif
_cod_data_source_block 26
_cod_depositor_comments
;
The following automatic conversions were performed:

data item '_diffrn_radiation_probe' value 'X-ray' was changed to
'x-ray' in accordance with the
/home/data/users/saulius/crontab/automatic-downloads/rss-feeds/RSC/lib/dictionaries/cif_core.dic
dictionary named 'cif_core.dic' version 2.4.2 last updated on
2011-04-26.

Automatic conversion script
Id: cif_fix_values 8170 2020-07-09 18:12:32Z antanas 

 Adding full bibliography for 1574060--1574062.cif.
;
_cod_original_sg_symbol_H-M P212121
_cod_database_code 1574061
_shelx_shelxl_version_number 2019/3
_shelx_space_group_comment
;
The symmetry employed for this shelxl refinement is uniquely defined
by the following loop, which should always be used as a source of
symmetry information in preference to the above space-group names.
They are only intended as comments.
;
_shelx_estimated_absorpt_t_max 0.949
_shelx_estimated_absorpt_t_min 0.569
_olex2_refinement_description
;
1. Fixed Uiso
 At 1.2 times of:
  All C(H) groups
 At 1.5 times of:
  All C(H,H,H) groups
2.a Ternary CH refined with riding coordinates:
 C7(H7)
2.b Aromatic/amide H refined with riding coordinates:
 C9(H9), C11(H11), C12(H12), C13(H13), C14(H14), C16(H16), C17(H17)
2.c Idealised Me refined as rotating group:
 C2(H2A,H2B,H2C), C3(H3A,H3B,H3C), C18(H18A,H18B,H18C)
;

loop_
_space_group_symop_operation_xyz
'x, y, z'
'-x+1/2, -y, z+1/2'
'-x, y+1/2, -z+1/2'
'x+1/2, -y+1/2, -z'

loop_
_atom_site_label
_atom_site_type_symbol
_atom_site_fract_x
_atom_site_fract_y
_atom_site_fract_z
_atom_site_U_iso_or_equiv
_atom_site_adp_type
_atom_site_occupancy
_atom_site_site_symmetry_order
_atom_site_calc_flag
_atom_site_refinement_flags_posn
_atom_site_refinement_flags_adp
_atom_site_refinement_flags_occupancy
_atom_site_disorder_assembly
_atom_site_disorder_group
P1 P 0.60654(15) 0.35676(11) 0.69715(3) 0.0324(3) Uani 1 1 d . . . . .
O1 O 0.4246(5) 0.3236(4) 0.72575(8) 0.0452(7) Uani 1 1 d . . . . .
O2 O 0.7734(5) 0.4864(4) 0.71301(9) 0.0473(7) Uani 1 1 d . . . . .
O3 O 0.7497(4) 0.2034(3) 0.68676(8) 0.0364(6) Uani 1 1 d . . . . .
O5 O 0.7218(4) 0.5092(3) 0.62123(8) 0.0349(6) Uani 1 1 d . . . . .
O6 O 0.7248(6) 0.7816(4) 0.60541(10) 0.0552(9) Uani 1 1 d . . . . .
C2 C 0.8895(8) 0.4675(7) 0.75358(13) 0.0536(11) Uani 1 1 d . . . . .
H2A H 1.032358 0.425373 0.747143 0.080 Uiso 1 1 calc R U . . .
H2B H 0.814351 0.390244 0.772872 0.080 Uiso 1 1 calc R U . . .
H2C H 0.901128 0.573803 0.768413 0.080 Uiso 1 1 calc R U . . .
C3 C 0.6548(8) 0.0431(5) 0.68278(13) 0.0459(10) Uani 1 1 d . . . . .
H3A H 0.544457 0.045398 0.659854 0.069 Uiso 1 1 calc R U . . .
H3B H 0.590777 0.011745 0.711109 0.069 Uiso 1 1 calc R U . . .
H3C H 0.764605 -0.036722 0.674675 0.069 Uiso 1 1 calc R U . . .
C4 C 0.5300(6) 0.4463(5) 0.64433(11) 0.0318(8) Uani 1 1 d . . . . .
C6 C 0.6434(6) 0.6657(5) 0.62224(12) 0.0395(9) Uani 1 1 d . . . . .
C7 C 0.4447(6) 0.6263(5) 0.64795(12) 0.0370(8) Uani 1 1 d . . . . .
H7 H 0.455870 0.667286 0.679027 0.044 Uiso 1 1 calc R U . . .
C8 C 0.4126(6) 0.3254(4) 0.61540(10) 0.0298(7) Uani 1 1 d . . . . .
C9 C 0.5049(5) 0.2665(4) 0.57783(11) 0.0291(7) Uani 1 1 d . . . . .
H9 H 0.641251 0.305795 0.569295 0.035 Uiso 1 1 calc R U . . .
C10 C 0.4012(5) 0.1475(4) 0.55119(10) 0.0278(7) Uani 1 1 d . . . . .
C11 C 0.4950(6) 0.0856(5) 0.51205(11) 0.0343(8) Uani 1 1 d . . . . .
H11 H 0.631739 0.123025 0.503142 0.041 Uiso 1 1 calc R U . . .
C12 C 0.3894(7) -0.0280(5) 0.48699(11) 0.0390(8) Uani 1 1 d . . . . .
H12 H 0.453164 -0.068585 0.460692 0.047 Uiso 1 1 calc R U . . .
C13 C 0.1862(7) -0.0855(5) 0.49988(12) 0.0404(9) Uani 1 1 d . . . . .
H13 H 0.114955 -0.164953 0.482324 0.049 Uiso 1 1 calc R U . . .
C14 C 0.0923(7) -0.0277(5) 0.53728(11) 0.0372(8) Uani 1 1 d . . . . .
H14 H -0.044001 -0.067419 0.545696 0.045 Uiso 1 1 calc R U . . .
C15 C 0.1958(6) 0.0915(5) 0.56388(10) 0.0305(7) Uani 1 1 d . . . . .
C16 C 0.1029(6) 0.1556(5) 0.60277(11) 0.0343(7) Uani 1 1 d . . . . .
H16 H -0.034364 0.119011 0.611538 0.041 Uiso 1 1 calc R U . . .
C17 C 0.2073(6) 0.2695(5) 0.62813(11) 0.0333(8) Uani 1 1 d . . . . .
H17 H 0.142188 0.311095 0.654183 0.040 Uiso 1 1 calc R U . . .
C18 C 0.2337(8) 0.6736(6) 0.62777(18) 0.0579(12) Uani 1 1 d . . . . .
H18A H 0.224485 0.629672 0.597664 0.087 Uiso 1 1 calc R U . . .
H18B H 0.221844 0.793215 0.626839 0.087 Uiso 1 1 calc R U . . .
H18C H 0.117600 0.628578 0.645720 0.087 Uiso 1 1 calc R U . . .

loop_
_atom_site_aniso_label
_atom_site_aniso_U_11
_atom_site_aniso_U_22
_atom_site_aniso_U_33
_atom_site_aniso_U_23
_atom_site_aniso_U_13
_atom_site_aniso_U_12
P1 0.0293(5) 0.0385(5) 0.0294(4) -0.0056(3) -0.0011(3) -0.0002(4)
O1 0.0442(16) 0.0597(18) 0.0318(12) -0.0064(12) 0.0055(11) 0.0027(14)
O2 0.0492(17) 0.0466(16) 0.0462(14) -0.0072(12) -0.0149(12) -0.0072(15)
O3 0.0339(14) 0.0356(14) 0.0397(13) -0.0003(10) -0.0002(10) 0.0035(11)
O5 0.0273(13) 0.0394(14) 0.0381(12) -0.0033(10) 0.0041(10) -0.0082(11)
O6 0.069(2) 0.0418(17) 0.0552(17) -0.0009(13) 0.0127(16) -0.0178(17)
C2 0.044(2) 0.070(3) 0.047(2) -0.015(2) -0.0136(19) -0.001(2)
C3 0.062(3) 0.0349(19) 0.0414(18) 0.0023(15) -0.0012(18) -0.0011(19)
C4 0.0253(17) 0.0374(19) 0.0326(16) -0.0033(14) 0.0034(13) -0.0031(15)
C6 0.041(2) 0.040(2) 0.0374(17) -0.0043(15) -0.0013(15) -0.0064(18)
C7 0.035(2) 0.0330(18) 0.0434(18) -0.0002(15) -0.0019(15) -0.0003(16)
C8 0.0246(16) 0.0340(18) 0.0307(15) 0.0014(13) -0.0016(13) -0.0035(15)
C9 0.0218(16) 0.0342(18) 0.0315(16) 0.0057(13) -0.0006(13) -0.0016(14)
C10 0.0245(15) 0.0307(16) 0.0283(14) 0.0053(12) -0.0022(13) 0.0017(16)
C11 0.0303(18) 0.0390(19) 0.0336(16) 0.0028(14) 0.0018(14) 0.0015(15)
C12 0.045(2) 0.0404(19) 0.0319(16) -0.0032(14) 0.0012(16) 0.0043(19)
C13 0.047(2) 0.039(2) 0.0354(17) -0.0010(15) -0.0063(16) -0.0065(18)
C14 0.0375(19) 0.0380(19) 0.0360(17) 0.0051(14) -0.0033(15) -0.0084(18)
C15 0.0277(16) 0.0345(18) 0.0292(14) 0.0067(13) -0.0023(13) -0.0036(15)
C16 0.0242(16) 0.0432(19) 0.0354(16) 0.0031(14) 0.0010(14) -0.0058(18)
C17 0.0257(17) 0.041(2) 0.0326(17) -0.0025(14) 0.0033(14) -0.0004(16)
C18 0.044(3) 0.043(3) 0.087(3) 0.004(2) -0.015(2) 0.005(2)

loop_
_atom_type_symbol
_atom_type_description
_atom_type_scat_dispersion_real
_atom_type_scat_dispersion_imag
_atom_type_scat_source
C C 0.0181 0.0091 'International Tables Vol C Tables 4.2.6.8 and 6.1.1.4'
H H 0.0000 0.0000 'International Tables Vol C Tables 4.2.6.8 and 6.1.1.4'
O O 0.0492 0.0322 'International Tables Vol C Tables 4.2.6.8 and 6.1.1.4'
P P 0.2955 0.4335 'International Tables Vol C Tables 4.2.6.8 and 6.1.1.4'

loop_
_geom_angle_atom_site_label_1
_geom_angle_atom_site_label_2
_geom_angle_atom_site_label_3
_geom_angle
_geom_angle_site_symmetry_1
_geom_angle_site_symmetry_3
_geom_angle_publ_flag
O1 P1 O2 117.96(16) . . ?
O1 P1 O3 114.73(17) . . ?
O1 P1 C4 112.80(17) . . ?
O2 P1 O3 102.54(17) . . ?
O2 P1 C4 100.00(16) . . ?
O3 P1 C4 107.17(15) . . ?
C2 O2 P1 121.9(3) . . ?
C3 O3 P1 120.2(3) . . ?
C6 O5 C4 91.2(3) . . ?
O2 C2 H2A 109.5 . . ?
O2 C2 H2B 109.5 . . ?
O2 C2 H2C 109.5 . . ?
H2A C2 H2B 109.5 . . ?
H2A C2 H2C 109.5 . . ?
H2B C2 H2C 109.5 . . ?
O3 C3 H3A 109.5 . . ?
O3 C3 H3B 109.5 . . ?
O3 C3 H3C 109.5 . . ?
H3A C3 H3B 109.5 . . ?
H3A C3 H3C 109.5 . . ?
H3B C3 H3C 109.5 . . ?
O5 C4 P1 109.7(2) . . ?
O5 C4 C7 89.2(3) . . ?
O5 C4 C8 110.5(3) . . ?
C7 C4 P1 113.9(2) . . ?
C8 C4 P1 112.0(2) . . ?
C8 C4 C7 119.1(3) . . ?
O5 C6 C7 96.3(3) . . ?
O6 C6 O5 125.3(4) . . ?
O6 C6 C7 138.4(4) . . ?
C4 C7 H7 110.8 . . ?
C6 C7 C4 83.2(3) . . ?
C6 C7 H7 110.8 . . ?
C6 C7 C18 117.7(3) . . ?
C18 C7 C4 120.8(3) . . ?
C18 C7 H7 110.8 . . ?
C9 C8 C4 120.4(3) . . ?
C9 C8 C17 119.9(3) . . ?
C17 C8 C4 119.7(3) . . ?
C8 C9 H9 119.4 . . ?
C8 C9 C10 121.3(3) . . ?
C10 C9 H9 119.4 . . ?
C9 C10 C15 118.9(3) . . ?
C11 C10 C9 121.8(3) . . ?
C11 C10 C15 119.3(3) . . ?
C10 C11 H11 119.9 . . ?
C12 C11 C10 120.2(4) . . ?
C12 C11 H11 119.9 . . ?
C11 C12 H12 119.7 . . ?
C11 C12 C13 120.6(3) . . ?
C13 C12 H12 119.7 . . ?
C12 C13 H13 119.8 . . ?
C14 C13 C12 120.3(4) . . ?
C14 C13 H13 119.8 . . ?
C13 C14 H14 119.6 . . ?
C13 C14 C15 120.7(4) . . ?
C15 C14 H14 119.6 . . ?
C14 C15 C10 118.9(3) . . ?
C16 C15 C10 118.7(3) . . ?
C16 C15 C14 122.4(3) . . ?
C15 C16 H16 119.4 . . ?
C17 C16 C15 121.3(3) . . ?
C17 C16 H16 119.4 . . ?
C8 C17 H17 120.0 . . ?
C16 C17 C8 120.0(3) . . ?
C16 C17 H17 120.0 . . ?
C7 C18 H18A 109.5 . . ?
C7 C18 H18B 109.5 . . ?
C7 C18 H18C 109.5 . . ?
H18A C18 H18B 109.5 . . ?
H18A C18 H18C 109.5 . . ?
H18B C18 H18C 109.5 . . ?

loop_
_geom_bond_atom_site_label_1
_geom_bond_atom_site_label_2
_geom_bond_distance
_geom_bond_site_symmetry_2
_geom_bond_publ_flag
P1 O1 1.458(3) . ?
P1 O2 1.564(3) . ?
P1 O3 1.573(3) . ?
P1 C4 1.821(4) . ?
O2 C2 1.435(5) . ?
O3 C3 1.444(5) . ?
O5 C4 1.484(4) . ?
O5 C6 1.370(5) . ?
O6 C6 1.190(5) . ?
C2 H2A 0.9800 . ?
C2 H2B 0.9800 . ?
C2 H2C 0.9800 . ?
C3 H3A 0.9800 . ?
C3 H3B 0.9800 . ?
C3 H3C 0.9800 . ?
C4 C7 1.567(5) . ?
C4 C8 1.511(5) . ?
C6 C7 1.505(5) . ?
C7 H7 1.0000 . ?
C7 C18 1.509(6) . ?
C8 C9 1.363(5) . ?
C8 C17 1.421(5) . ?
C9 H9 0.9500 . ?
C9 C10 1.420(5) . ?
C10 C11 1.415(5) . ?
C10 C15 1.421(5) . ?
C11 H11 0.9500 . ?
C11 C12 1.369(5) . ?
C12 H12 0.9500 . ?
C12 C13 1.414(6) . ?
C13 H13 0.9500 . ?
C13 C14 1.360(6) . ?
C14 H14 0.9500 . ?
C14 C15 1.420(5) . ?
C15 C16 1.413(5) . ?
C16 H16 0.9500 . ?
C16 C17 1.372(5) . ?
C17 H17 0.9500 . ?
C18 H18A 0.9800 . ?
C18 H18B 0.9800 . ?
C18 H18C 0.9800 . ?

loop_
_geom_torsion_atom_site_label_1
_geom_torsion_atom_site_label_2
_geom_torsion_atom_site_label_3
_geom_torsion_atom_site_label_4
_geom_torsion
_geom_torsion_site_symmetry_1
_geom_torsion_site_symmetry_2
_geom_torsion_site_symmetry_3
_geom_torsion_site_symmetry_4
_geom_torsion_publ_flag
P1 C4 C7 C6 113.9(3) . . . . ?
P1 C4 C7 C18 -127.8(4) . . . . ?
P1 C4 C8 C9 -111.1(3) . . . . ?
P1 C4 C8 C17 67.2(4) . . . . ?
O1 P1 O2 C2 59.9(4) . . . . ?
O1 P1 O3 C3 33.7(3) . . . . ?
O1 P1 C4 O5 167.9(2) . . . . ?
O1 P1 C4 C7 69.7(3) . . . . ?
O1 P1 C4 C8 -69.1(3) . . . . ?
O2 P1 O3 C3 162.9(3) . . . . ?
O2 P1 C4 O5 41.7(3) . . . . ?
O2 P1 C4 C7 -56.5(3) . . . . ?
O2 P1 C4 C8 164.7(3) . . . . ?
O3 P1 O2 C2 -67.2(3) . . . . ?
O3 P1 C4 O5 -64.9(3) . . . . ?
O3 P1 C4 C7 -163.0(2) . . . . ?
O3 P1 C4 C8 58.2(3) . . . . ?
O5 C4 C7 C6 2.7(2) . . . . ?
O5 C4 C7 C18 120.9(4) . . . . ?
O5 C4 C8 C9 11.5(5) . . . . ?
O5 C4 C8 C17 -170.2(3) . . . . ?
O5 C6 C7 C4 -2.9(3) . . . . ?
O5 C6 C7 C18 -124.2(4) . . . . ?
O6 C6 C7 C4 175.2(5) . . . . ?
O6 C6 C7 C18 53.9(7) . . . . ?
C4 P1 O2 C2 -177.5(3) . . . . ?
C4 P1 O3 C3 -92.3(3) . . . . ?
C4 O5 C6 O6 -175.4(4) . . . . ?
C4 O5 C6 C7 3.0(3) . . . . ?
C4 C8 C9 C10 177.3(3) . . . . ?
C4 C8 C17 C16 -177.8(3) . . . . ?
C6 O5 C4 P1 -118.1(3) . . . . ?
C6 O5 C4 C7 -2.9(3) . . . . ?
C6 O5 C4 C8 118.0(3) . . . . ?
C7 C4 C8 C9 112.5(4) . . . . ?
C7 C4 C8 C17 -69.2(4) . . . . ?
C8 C4 C7 C6 -110.4(3) . . . . ?
C8 C4 C7 C18 7.8(5) . . . . ?
C8 C9 C10 C11 179.8(3) . . . . ?
C8 C9 C10 C15 1.0(5) . . . . ?
C9 C8 C17 C16 0.5(5) . . . . ?
C9 C10 C11 C12 -179.4(3) . . . . ?
C9 C10 C15 C14 -179.9(3) . . . . ?
C9 C10 C15 C16 -0.5(5) . . . . ?
C10 C11 C12 C13 -0.3(6) . . . . ?
C10 C15 C16 C17 0.0(5) . . . . ?
C11 C10 C15 C14 1.2(5) . . . . ?
C11 C10 C15 C16 -179.3(3) . . . . ?
C11 C12 C13 C14 0.5(6) . . . . ?
C12 C13 C14 C15 0.2(6) . . . . ?
C13 C14 C15 C10 -1.1(5) . . . . ?
C13 C14 C15 C16 179.5(4) . . . . ?
C14 C15 C16 C17 179.4(3) . . . . ?
C15 C10 C11 C12 -0.6(5) . . . . ?
C15 C16 C17 C8 0.0(5) . . . . ?
C17 C8 C9 C10 -1.0(5) . . . . ?
